data_1541002
loop_
_publ_author_name
'Stahl, K.'
'Szafranski, M.'

_publ_section_title
;
 A single-crystal neutron difraction study of HIO3 at 295 and 30 K and of
 DIO3 at 295 K
;
_journal_name_full 'Acta Chemica Scandinavica (43,1989-)'
_journal_page_first 1146
_journal_page_last 1148
_journal_volume 46
_journal_year 1992
_chemical_formula_sum 'H I O3'
_chemical_name_systematic 'H (I O3)'
_space_group_IT_number 19
_symmetry_space_group_name_Hall 'P 2ac 2ab'
_symmetry_space_group_name_H-M 'P 21 21 21'
_cell_angle_alpha 90
_cell_angle_beta 90
_cell_angle_gamma 90
_cell_formula_units_Z 4
_cell_length_a 5.492
_cell_length_b 5.841
_cell_length_c 7.66
_cell_volume 245.723
_citation_journal_id_ASTM ACHSE7
_cod_data_source_file Stahl_ACHSE7_1992_1654.cif
_cod_data_source_block H1I1O3
_cod_original_cell_volume 245.7234
_cod_original_formula_sum 'H1 I1 O3'
_cod_database_code 1541002

loop_
_symmetry_equiv_pos_as_xyz
x,y,z
-x+1/2,-y,z+1/2
x+1/2,-y+1/2,-z
-x,y+1/2,-z+1/2

loop_
_atom_site_label
_atom_site_type_symbol
_atom_site_fract_x
_atom_site_fract_y
_atom_site_fract_z
_atom_site_occupancy
_atom_site_U_iso_or_equiv
H1 H+1 0.23823 0.32593 0.13421 1 0.0
O3 O-2 0.09743 -0.1601 -0.05357 1 0.0
I1 I+5 0.20671 -0.08559 0.15872 1 0.0
O2 O-2 0.33631 0.19826 0.08303 1 0.0
O1 O-2 -0.06992 0.02471 0.25747 1 0.0
